data_2227212
loop_
_publ_author_name
'Brewer, Greg'
'Butcher, Ray J.'
'Jasinski, Jerry P.'

_publ_section_title
;
 Tris(ethane-1,2-diamine-\k^2^<i>N</i>,<i>N</i>')cobalt(III) carbonate
 iodide tetrahydrate
;
_journal_coeditor_code BT5324
_journal_issue 9
_journal_name_full 'Acta Crystallographica Section E'
_journal_page_first m1148
_journal_page_last m1149
_journal_paper_doi 10.1107/S1600536810033143
_journal_volume 66
_journal_year 2010
_chemical_formula_iupac '[Co (C2 H8 N2)3] (C O3) I, 4H2 O'
_chemical_formula_moiety 'C6 H24 Co N6 3+, C O3 -, I -, 4(H2 O)'
_chemical_formula_sum 'C7 H32 Co I N6 O7'
_chemical_formula_weight 498.22
_chemical_name_systematic
;
Tris(ethane-1,2-diamine-\k^2^<i>N</i>,<i>N</i>')cobalt(III) carbonate iodide
tetrahydrate
;
_space_group_IT_number 33
_symmetry_cell_setting orthorhombic
_symmetry_space_group_name_Hall 'P 2c -2n'
_symmetry_space_group_name_H-M 'P n a 21'
_atom_sites_solution_hydrogens geom
_atom_sites_solution_primary direct
_atom_sites_solution_secondary difmap
_cell_angle_alpha 90.00
_cell_angle_beta 90.00
_cell_angle_gamma 90.00
_cell_formula_units_Z 4
_cell_length_a 16.6907(2)
_cell_length_b 8.70310(10)
_cell_length_c 12.5718(2)
_cell_measurement_reflns_used 14059
_cell_measurement_temperature 123(2)
_cell_measurement_theta_max 34.7329
_cell_measurement_theta_min 4.6282
_cell_volume 1826.19(4)
_computing_cell_refinement '<i>CrysAlis PRO</i> (Oxford Diffraction, 2007)'
_computing_data_collection '<i>CrysAlis PRO</i> (Oxford Diffraction, 2007)'
_computing_data_reduction '<i>CrysAlis PRO</i> (Oxford Diffraction, 2007)'
_computing_molecular_graphics '<i>SHELXTL</i> (Sheldrick, 2008)'
_computing_publication_material '<i>SHELXTL</i> (Sheldrick, 2008)'
_computing_structure_refinement '<i>SHELXL97</i> (Sheldrick, 2008)'
_computing_structure_solution '<i>SHELXS97</i> (Sheldrick, 2008)'
_diffrn_ambient_temperature 123(2)
_diffrn_detector_area_resol_mean 10.5081
_diffrn_measured_fraction_theta_full 0.987
_diffrn_measured_fraction_theta_max 0.965
_diffrn_measurement_device_type 'Oxford Diffraction Gemini R'
_diffrn_measurement_method '\f and \w scans'
_diffrn_radiation_monochromator graphite
_diffrn_radiation_source 'Enhance (Mo) X-ray Source'
_diffrn_radiation_type MoK\a
_diffrn_radiation_wavelength 0.71073
_diffrn_reflns_av_R_equivalents 0.0278
_diffrn_reflns_av_sigmaI/netI 0.0295
_diffrn_reflns_limit_h_max 26
_diffrn_reflns_limit_h_min -26
_diffrn_reflns_limit_k_max 13
_diffrn_reflns_limit_k_min -13
_diffrn_reflns_limit_l_max 19
_diffrn_reflns_limit_l_min -20
_diffrn_reflns_number 25329
_diffrn_reflns_theta_full 25.00
_diffrn_reflns_theta_max 34.85
_diffrn_reflns_theta_min 4.64
_exptl_absorpt_coefficient_mu 2.669
_exptl_absorpt_correction_T_max 1.00000
_exptl_absorpt_correction_T_min 0.73699
_exptl_absorpt_correction_type multi-scan
_exptl_absorpt_process_details
;
(<i>CrysAlis RED</i>; Oxford Diffraction, 2007)
;
_exptl_crystal_colour orange
_exptl_crystal_density_diffrn 1.812
_exptl_crystal_density_method 'not measured'
_exptl_crystal_description chunk
_exptl_crystal_F_000 1008
_exptl_crystal_size_max 0.52
_exptl_crystal_size_mid 0.46
_exptl_crystal_size_min 0.35
_refine_diff_density_max 0.504
_refine_diff_density_min -0.517
_refine_ls_abs_structure_details 'Flack (1983), 3466 Friedel pairs'
_refine_ls_abs_structure_Flack 0.034(8)
_refine_ls_extinction_coef 0.0039(3)
_refine_ls_extinction_expression Fc^*^=kFc[1+0.001xFc^2^\l^3^/sin(2\q)]^-1/4^
_refine_ls_extinction_method '<i>SHELXL97</i> (Sheldrick, 2008)'
_refine_ls_goodness_of_fit_ref 0.965
_refine_ls_hydrogen_treatment mixed
_refine_ls_matrix_type full
_refine_ls_number_parameters 224
_refine_ls_number_reflns 7440
_refine_ls_number_restraints 13
_refine_ls_restrained_S_all 0.965
_refine_ls_R_factor_all 0.0326
_refine_ls_R_factor_gt 0.0230
_refine_ls_shift/su_max 0.004
_refine_ls_shift/su_mean 0.000
_refine_ls_structure_factor_coef Fsqd
_refine_ls_weighting_details 'calc w=1/[\s^2^(Fo^2^)+(0.0247P)^2^] where P=(Fo^2^+2Fc^2^)/3'
_refine_ls_weighting_scheme calc
_refine_ls_wR_factor_gt 0.0465
_refine_ls_wR_factor_ref 0.0481
_reflns_number_gt 6109
_reflns_number_total 7440
_reflns_threshold_expression I>2\s(I)
_cod_data_source_file bt5324.cif
_cod_data_source_block I
_cod_database_code 2227212
_cod_database_fobs_code 2227212

loop_
_symmetry_equiv_pos_as_xyz
'x, y, z'
'-x, -y, z+1/2'
'-x+1/2, y+1/2, z+1/2'
'x+1/2, -y+1/2, z'

loop_
_atom_site_type_symbol
_atom_site_label
_atom_site_fract_x
_atom_site_fract_y
_atom_site_fract_z
_atom_site_U_iso_or_equiv
_atom_site_adp_type
_atom_site_calc_flag
_atom_site_refinement_flags
_atom_site_occupancy
_atom_site_disorder_assembly
_atom_site_disorder_group
Co Co 0.253677(10) 0.80188(2) 0.618078(18) 0.01164(4) Uani d . 1 . .
N N11 0.18624(8) 0.71681(17) 0.50344(11) 0.0151(3) Uani d . 1 . .
H H11A 0.1933 0.6121 0.4995 0.018 Uiso d R 1 . .
H H11B 0.1331 0.7358 0.5179 0.018 Uiso d R 1 . .
N N12 0.31791(8) 0.89092(17) 0.50246(11) 0.0158(3) Uani d . 1 . .
H H12A 0.3066 0.9939 0.4957 0.019 Uiso d R 1 . .
H H12B 0.3716 0.8805 0.5174 0.019 Uiso d R 1 . .
N N21 0.31973(7) 0.61537(14) 0.62246(13) 0.0166(2) Uani d . 1 . .
H H21A 0.2875 0.5297 0.6213 0.020 Uiso d R 1 . .
H H21B 0.3529 0.6121 0.5641 0.020 Uiso d R 1 . .
N N22 0.32782(8) 0.88267(16) 0.72458(11) 0.0153(3) Uani d . 1 . .
H H22A 0.3444 0.9794 0.7050 0.018 Uiso d R 1 . .
H H22B 0.3023 0.8900 0.7892 0.018 Uiso d R 1 . .
N N31 0.18243(8) 0.71917(17) 0.72761(12) 0.0153(3) Uani d . 1 . .
H H31A 0.1657 0.6224 0.7083 0.018 Uiso d R 1 . .
H H31B 0.2097 0.7114 0.7910 0.018 Uiso d R 1 . .
N N32 0.18705(7) 0.98751(14) 0.62582(13) 0.0161(2) Uani d . 1 . .
H H32A 0.2190 1.0736 0.6239 0.019 Uiso d R 1 . .
H H32B 0.1526 0.9909 0.5687 0.019 Uiso d R 1 . .
C C11 0.20837(10) 0.7882(2) 0.40106(13) 0.0185(3) Uani d . 1 . .
H H11C 0.1811 0.8885 0.3928 0.022 Uiso calc R 1 . .
H H11D 0.1925 0.7210 0.3412 0.022 Uiso calc R 1 . .
C C12 0.29845(10) 0.8098(2) 0.40232(13) 0.0189(3) Uani d . 1 . .
H H12C 0.3259 0.7091 0.3998 0.023 Uiso calc R 1 . .
H H12D 0.3158 0.8714 0.3402 0.023 Uiso calc R 1 . .
C C21 0.36832(10) 0.6175(2) 0.72172(14) 0.0226(4) Uani d . 1 . .
H H21C 0.4138 0.5449 0.7160 0.027 Uiso calc R 1 . .
H H21D 0.3350 0.5877 0.7836 0.027 Uiso calc R 1 . .
C C22 0.39832(9) 0.7795(2) 0.73421(14) 0.0222(3) Uani d . 1 . .
H H22C 0.4241 0.7927 0.8045 0.027 Uiso calc R 1 . .
H H22D 0.4382 0.8035 0.6783 0.027 Uiso calc R 1 . .
C C31 0.11178(10) 0.8214(2) 0.74117(14) 0.0218(3) Uani d . 1 . .
H H31C 0.0884 0.8080 0.8130 0.026 Uiso calc R 1 . .
H H31D 0.0702 0.7965 0.6877 0.026 Uiso calc R 1 . .
C C32 0.14064(10) 0.9841(2) 0.72663(17) 0.0218(3) Uani d . 1 . .
H H32C 0.0946 1.0555 0.7225 0.026 Uiso calc R 1 . .
H H32D 0.1750 1.0151 0.7871 0.026 Uiso calc R 1 . .
O O1S 0.25421(6) 0.80615(15) 1.08978(9) 0.0194(2) Uani d . 1 . .
O O2S 0.23978(8) 0.67827(14) 0.93676(10) 0.0232(3) Uani d . 1 . .
O O3S 0.27443(8) 0.92499(15) 0.93456(10) 0.0244(3) Uani d . 1 . .
C C1S 0.25620(8) 0.80301(18) 0.98495(13) 0.0159(3) Uani d . 1 . .
O O1W 0.48655(10) 1.0158(3) 0.4929(2) 0.0495(6) Uani d D 1 . .
H H1W1 0.4953(16) 1.003(5) 0.4303(16) 0.074 Uiso d D 1 . .
H H1W2 0.5264(15) 1.041(4) 0.522(2) 0.074 Uiso d D 1 . .
O O2W 0.38714(8) 1.18109(17) 0.64128(11) 0.0285(3) Uani d D 1 . .
H H2W1 0.3484(10) 1.228(3) 0.625(2) 0.043 Uiso d D 1 . .
H H2W2 0.4135(11) 1.177(3) 0.5871(16) 0.043 Uiso d D 1 . .
O O3W 0.10686(8) 0.44224(16) 0.64602(12) 0.0281(3) Uani d D 1 . .
H H3W1 0.1450(11) 0.385(3) 0.635(2) 0.042 Uiso d D 1 . .
H H3W2 0.0811(12) 0.406(3) 0.6930(17) 0.042 Uiso d D 1 . .
O O4W 0.49798(8) 1.1631(2) 0.80022(14) 0.0363(4) Uani d D 1 . .
H H4W1 0.4993(11) 1.238(3) 0.839(3) 0.054 Uiso d D 1 . .
H H4W2 0.4597(13) 1.180(3) 0.7605(19) 0.054 Uiso d D 1 . .
I I 0.500266(6) 0.526338(14) 0.47581(2) 0.02884(4) Uani d . 1 . .

loop_
_atom_site_aniso_label
_atom_site_aniso_U_11
_atom_site_aniso_U_22
_atom_site_aniso_U_33
_atom_site_aniso_U_12
_atom_site_aniso_U_13
_atom_site_aniso_U_23
Co 0.01398(8) 0.01044(7) 0.01049(7) 0.00031(6) 0.00016(8) -0.00020(9)
N11 0.0174(6) 0.0146(7) 0.0132(6) 0.0009(5) -0.0016(5) -0.0011(5)
N12 0.0166(6) 0.0155(7) 0.0152(6) 0.0000(5) 0.0015(4) 0.0001(5)
N21 0.0190(5) 0.0138(6) 0.0170(6) 0.0029(4) 0.0011(6) 0.0012(6)
N22 0.0173(6) 0.0136(7) 0.0151(6) -0.0006(5) 0.0001(5) -0.0009(5)
N31 0.0202(6) 0.0118(7) 0.0139(6) -0.0018(5) 0.0007(5) -0.0002(5)
N32 0.0184(5) 0.0151(6) 0.0149(6) 0.0000(4) 0.0004(6) -0.0007(5)
C11 0.0239(8) 0.0189(8) 0.0125(7) 0.0003(6) -0.0022(6) 0.0009(6)
C12 0.0246(8) 0.0210(9) 0.0111(7) 0.0010(6) 0.0032(6) -0.0012(6)
C21 0.0249(8) 0.0232(10) 0.0199(8) 0.0072(7) -0.0038(7) 0.0039(6)
C22 0.0178(7) 0.0265(9) 0.0223(8) 0.0036(7) -0.0060(6) -0.0027(7)
C31 0.0193(7) 0.0263(9) 0.0197(8) 0.0011(6) 0.0058(6) 0.0005(7)
C32 0.0232(7) 0.0226(9) 0.0195(7) 0.0065(7) 0.0042(8) -0.0033(6)
O1S 0.0242(5) 0.0213(6) 0.0129(5) -0.0016(4) -0.0006(4) -0.0013(4)
O2S 0.0389(7) 0.0136(6) 0.0172(6) -0.0040(5) -0.0030(5) -0.0013(4)
O3S 0.0428(7) 0.0138(6) 0.0166(5) -0.0044(5) 0.0023(5) 0.0001(5)
C1S 0.0195(6) 0.0146(6) 0.0136(6) 0.0023(5) 0.0001(7) 0.0005(7)
O1W 0.0317(8) 0.0663(12) 0.0506(18) -0.0069(7) 0.0049(8) -0.0220(10)
O2W 0.0264(6) 0.0335(8) 0.0257(7) 0.0008(5) -0.0022(5) 0.0036(6)
O3W 0.0262(6) 0.0259(7) 0.0321(8) -0.0011(5) 0.0036(5) -0.0006(6)
O4W 0.0326(8) 0.0494(10) 0.0269(7) 0.0031(6) -0.0040(6) -0.0047(7)
I 0.02008(5) 0.04341(7) 0.02305(5) -0.00295(5) -0.00117(4) -0.00428(9)

loop_
_atom_type_symbol
_atom_type_description
_atom_type_scat_dispersion_real
_atom_type_scat_dispersion_imag
_atom_type_scat_source
C C 0.0033 0.0016 'International Tables Vol C Tables 4.2.6.8 and 6.1.1.4'
H H 0.0000 0.0000 'International Tables Vol C Tables 4.2.6.8 and 6.1.1.4'
Co Co 0.3494 0.9721 'International Tables Vol C Tables 4.2.6.8 and 6.1.1.4'
I I -0.4742 1.8119 'International Tables Vol C Tables 4.2.6.8 and 6.1.1.4'
N N 0.0061 0.0033 'International Tables Vol C Tables 4.2.6.8 and 6.1.1.4'
O O 0.0106 0.0060 'International Tables Vol C Tables 4.2.6.8 and 6.1.1.4'

loop_
_geom_angle_atom_site_label_1
_geom_angle_atom_site_label_2
_geom_angle_atom_site_label_3
_geom_angle_site_symmetry_1
_geom_angle_site_symmetry_3
_geom_angle
_geom_angle_publ_flag
N22 Co N31 . . 92.01(6) ?
N22 Co N21 . . 85.56(6) ?
N31 Co N21 . . 90.99(6) ?
N22 Co N32 . . 91.64(6) ?
N31 Co N32 . . 85.62(6) ?
N21 Co N32 . . 175.53(8) ?
N22 Co N12 . . 91.11(5) ?
N31 Co N12 . . 175.62(6) ?
N21 Co N12 . . 92.32(6) ?
N32 Co N12 . . 91.21(6) ?
N22 Co N11 . . 175.48(6) ?
N31 Co N11 . . 91.68(5) ?
N21 Co N11 . . 91.75(6) ?
N32 Co N11 . . 91.25(6) ?
N12 Co N11 . . 85.35(6) ?
C11 N11 Co . . 109.64(10) ?
C11 N11 H11A . . 109.7 ?
Co N11 H11A . . 109.7 ?
C11 N11 H11B . . 109.7 ?
Co N11 H11B . . 109.7 ?
H11A N11 H11B . . 108.2 ?
C12 N12 Co . . 108.75(10) ?
C12 N12 H12A . . 109.9 ?
Co N12 H12A . . 109.9 ?
C12 N12 H12B . . 109.9 ?
Co N12 H12B . . 109.9 ?
H12A N12 H12B . . 108.3 ?
C21 N21 Co . . 108.63(11) ?
C21 N21 H21A . . 110.0 ?
Co N21 H21A . . 110.0 ?
C21 N21 H21B . . 110.0 ?
Co N21 H21B . . 110.0 ?
H21A N21 H21B . . 108.3 ?
C22 N22 Co . . 109.88(10) ?
C22 N22 H22A . . 109.7 ?
Co N22 H22A . . 109.7 ?
C22 N22 H22B . . 109.7 ?
Co N22 H22B . . 109.7 ?
H22A N22 H22B . . 108.2 ?
C31 N31 Co . . 110.04(11) ?
C31 N31 H31A . . 109.7 ?
Co N31 H31A . . 109.7 ?
C31 N31 H31B . . 109.7 ?
Co N31 H31B . . 109.7 ?
H31A N31 H31B . . 108.2 ?
C32 N32 Co . . 108.74(11) ?
C32 N32 H32A . . 109.9 ?
Co N32 H32A . . 109.9 ?
C32 N32 H32B . . 109.9 ?
Co N32 H32B . . 109.9 ?
H32A N32 H32B . . 108.3 ?
N11 C11 C12 . . 106.94(12) ?
N11 C11 H11C . . 110.3 ?
C12 C11 H11C . . 110.3 ?
N11 C11 H11D . . 110.3 ?
C12 C11 H11D . . 110.3 ?
H11C C11 H11D . . 108.6 ?
N12 C12 C11 . . 106.62(13) ?
N12 C12 H12C . . 110.4 ?
C11 C12 H12C . . 110.4 ?
N12 C12 H12D . . 110.4 ?
C11 C12 H12D . . 110.4 ?
H12C C12 H12D . . 108.6 ?
N21 C21 C22 . . 106.28(14) ?
N21 C21 H21C . . 110.5 ?
C22 C21 H21C . . 110.5 ?
N21 C21 H21D . . 110.5 ?
C22 C21 H21D . . 110.5 ?
H21C C21 H21D . . 108.7 ?
N22 C22 C21 . . 107.12(13) ?
N22 C22 H22C . . 110.3 ?
C21 C22 H22C . . 110.3 ?
N22 C22 H22D . . 110.3 ?
C21 C22 H22D . . 110.3 ?
H22C C22 H22D . . 108.5 ?
N31 C31 C32 . . 107.14(13) ?
N31 C31 H31C . . 110.3 ?
C32 C31 H31C . . 110.3 ?
N31 C31 H31D . . 110.3 ?
C32 C31 H31D . . 110.3 ?
H31C C31 H31D . . 108.5 ?
N32 C32 C31 . . 106.79(15) ?
N32 C32 H32C . . 110.4 ?
C31 C32 H32C . . 110.4 ?
N32 C32 H32D . . 110.4 ?
C31 C32 H32D . . 110.4 ?
H32C C32 H32D . . 108.6 ?
O2S C1S O3S . . 121.71(16) ?
O2S C1S O1S . . 119.20(15) ?
O3S C1S O1S . . 119.08(15) ?
H1W1 O1W H1W2 . . 109(2) ?
H2W1 O2W H2W2 . . 104(2) ?
H3W1 O3W H3W2 . . 108(2) ?
H4W1 O4W H4W2 . . 104(2) ?

loop_
_geom_bond_atom_site_label_1
_geom_bond_atom_site_label_2
_geom_bond_site_symmetry_2
_geom_bond_distance
_geom_bond_publ_flag
Co N22 . 1.9541(14) ?
Co N31 . 1.9566(14) ?
Co N21 . 1.9630(12) ?
Co N32 . 1.9637(12) ?
Co N12 . 1.9654(14) ?
Co N11 . 1.9729(14) ?
N11 C11 . 1.476(2) ?
N11 H11A . 0.9200 ?
N11 H11B . 0.9201 ?
N12 C12 . 1.479(2) ?
N12 H12A . 0.9200 ?
N12 H12B . 0.9200 ?
N21 C21 . 1.488(2) ?
N21 H21A . 0.9201 ?
N21 H21B . 0.9200 ?
N22 C22 . 1.485(2) ?
N22 H22A . 0.9201 ?
N22 H22B . 0.9200 ?
N31 C31 . 1.487(2) ?
N31 H31A . 0.9199 ?
N31 H31B . 0.9201 ?
N32 C32 . 1.486(2) ?
N32 H32A . 0.9200 ?
N32 H32B . 0.9201 ?
C11 C12 . 1.515(2) ?
C11 H11C . 0.9900 ?
C11 H11D . 0.9900 ?
C12 H12C . 0.9900 ?
C12 H12D . 0.9900 ?
C21 C22 . 1.505(3) ?
C21 H21C . 0.9900 ?
C21 H21D . 0.9900 ?
C22 H22C . 0.9900 ?
C22 H22D . 0.9900 ?
C31 C32 . 1.507(3) ?
C31 H31C . 0.9900 ?
C31 H31D . 0.9900 ?
C32 H32C . 0.9900 ?
C32 H32D . 0.9900 ?
O1S C1S . 1.3186(19) ?
O2S C1S . 1.273(2) ?
O3S C1S . 1.273(2) ?
O1W H1W1 . 0.808(18) ?
O1W H1W2 . 0.788(17) ?
O2W H2W1 . 0.791(15) ?
O2W H2W2 . 0.811(15) ?
O3W H3W1 . 0.820(15) ?
O3W H3W2 . 0.795(15) ?
O4W H4W1 . 0.818(17) ?
O4W H4W2 . 0.824(16) ?

loop_
_geom_hbond_atom_site_label_D
_geom_hbond_atom_site_label_H
_geom_hbond_atom_site_label_A
_geom_hbond_site_symmetry_A
_geom_hbond_distance_DH
_geom_hbond_distance_HA
_geom_hbond_distance_DA
_geom_hbond_angle_DHA
N11 H11A O3S 3_544 0.92 1.90 2.7625(19) 155.3
N11 H11B I 4_465 0.92 3.08 3.8409(14) 141.3
N12 H12A O2S 3_554 0.92 1.93 2.8042(19) 158.1
N12 H12B O1W . 0.92 2.27 3.020(2) 138.0
N21 H21A O1S 3_544 0.92 2.10 2.9891(18) 161.1
N21 H21B I . 0.92 2.80 3.6165(13) 148.6
N22 H22A O2W . 0.92 2.06 2.970(2) 171.7
N22 H22B O3S . 0.92 1.91 2.8104(19) 165.7
N31 H31A O3W . 0.92 2.01 2.907(2) 165.0
N31 H31B O2S . 0.92 1.92 2.821(2) 165.1
N32 H32A O1S 3_554 0.92 2.12 2.9760(18) 155.1
N32 H32A O2S 3_554 0.92 2.61 3.146(2) 117.4
N32 H32B I 4_465 0.92 2.80 3.6456(13) 152.9
O1W H1W1 O4W 2_674 0.808(18) 2.19(3) 2.892(3) 146(4)
O1W H1W2 O3W 4_565 0.788(17) 2.066(19) 2.805(3) 156(3)
O2W H2W1 O1S 3_554 0.791(15) 1.896(15) 2.6775(17) 170(2)
O2W H2W2 O1W . 0.811(15) 2.206(19) 2.881(2) 141(2)
O3W H3W1 O1S 3_544 0.820(15) 1.904(15) 2.6982(17) 163(2)
O3W H3W2 O4W 4_465 0.795(15) 2.026(15) 2.811(2) 169(2)
O4W H4W1 I 2_675 0.818(17) 2.673(17) 3.4897(18) 176(3)
O4W H4W2 O2W . 0.824(16) 1.927(17) 2.728(2) 164(3)

loop_
_geom_torsion_atom_site_label_1
_geom_torsion_atom_site_label_2
_geom_torsion_atom_site_label_3
_geom_torsion_atom_site_label_4
_geom_torsion_site_symmetry_1
_geom_torsion_site_symmetry_2
_geom_torsion_site_symmetry_3
_geom_torsion_site_symmetry_4
_geom_torsion
_geom_torsion_publ_flag
N31 Co N11 C11 . . . . 165.33(12) ?
N21 Co N11 C11 . . . . -103.63(11) ?
N32 Co N11 C11 . . . . 79.67(11) ?
N12 Co N11 C11 . . . . -11.44(11) ?
N22 Co N12 C12 . . . . 159.63(11) ?
N21 Co N12 C12 . . . . 74.03(11) ?
N32 Co N12 C12 . . . . -108.70(11) ?
N11 Co N12 C12 . . . . -17.54(11) ?
N22 Co N21 C21 . . . . 17.86(11) ?
N31 Co N21 C21 . . . . -74.07(11) ?
N12 Co N21 C21 . . . . 108.80(11) ?
N11 Co N21 C21 . . . . -165.78(11) ?
N31 Co N22 C22 . . . . 101.65(11) ?
N21 Co N22 C22 . . . . 10.81(11) ?
N32 Co N22 C22 . . . . -172.68(11) ?
N12 Co N22 C22 . . . . -81.43(11) ?
N22 Co N31 C31 . . . . 102.08(11) ?
N21 Co N31 C31 . . . . -172.33(12) ?
N32 Co N31 C31 . . . . 10.59(11) ?
N11 Co N31 C31 . . . . -80.54(12) ?
N22 Co N32 C32 . . . . -74.29(11) ?
N31 Co N32 C32 . . . . 17.60(11) ?
N12 Co N32 C32 . . . . -165.44(11) ?
N11 Co N32 C32 . . . . 109.19(11) ?
Co N11 C11 C12 . . . . 37.13(14) ?
Co N12 C12 C11 . . . . 41.99(14) ?
N11 C11 C12 N12 . . . . -51.59(16) ?
Co N21 C21 C22 . . . . -42.12(15) ?
Co N22 C22 C21 . . . . -36.80(16) ?
N21 C21 C22 N22 . . . . 51.17(17) ?
Co N31 C31 C32 . . . . -36.00(17) ?
Co N32 C32 C31 . . . . -41.51(15) ?
N31 C31 C32 N32 . . . . 50.28(18) ?
